data_1573731
loop_
_publ_author_name
'Yang, Yongqi'
'Ke, Bao'
'Yang, Chengzhi'
'Xue, Yang'
'Huang, Kaihuang'
'Lu, Xintong'
'Zou, Bingsuo'

_publ_section_title
;
 Multifunctional applications enabled by tunable multi-emission and
 ultra-broadband VIS-NIR luminescence <i>via</i> energy transfer in
 Sn<sup>2+</sup>/Mn<sup>2+</sup>-doped lead-free Zn-based metal halides.
;
_journal_name_full 'Materials horizons'
_journal_paper_doi 10.1039/d4mh01821d
_journal_year 2025
_chemical_formula_moiety '2(C12 H28 N), Br4 Zn'
_chemical_formula_sum 'C24 H56 Br4 N2 Zn'
_chemical_formula_weight 757.71
_space_group_crystal_system monoclinic
_space_group_IT_number 15
_space_group_name_Hall '-I 2ya'
_space_group_name_H-M_alt 'I 1 2/a 1'
_atom_sites_solution_hydrogens mixed
_atom_sites_solution_primary dual
_audit_creation_date 2024-06-28
_audit_creation_method
;
Olex2 1.5
(compiled 2024.02.16 svn.r378c4104 for OlexSys, GUI svn.r6928)
;
_audit_update_record
;
2024-09-22 deposited with the CCDC.	2025-01-21 downloaded from the CCDC.
;
_cell_angle_alpha 90
_cell_angle_beta 96.596(2)
_cell_angle_gamma 90
_cell_formula_units_Z 8
_cell_length_a 15.0869(3)
_cell_length_b 14.2481(2)
_cell_length_c 31.3091(5)
_cell_measurement_reflns_used 14921
_cell_measurement_temperature 296.00
_cell_measurement_theta_max 73.4440
_cell_measurement_theta_min 3.4340
_cell_volume 6685.6(2)
_computing_cell_refinement 'CrysAlisPro 1.171.41.49a (Rigaku OD, 2019)'
_computing_data_collection 'CrysAlisPro 1.171.41.49a (Rigaku OD, 2019)'
_computing_data_reduction 'CrysAlisPro 1.171.41.49a (Rigaku OD, 2019)'
_computing_molecular_graphics 'Olex2 1.5 (Dolomanov et al., 2009)'
_computing_publication_material 'Olex2 1.5 (Dolomanov et al., 2009)'
_computing_structure_refinement 'XL  (Sheldrick, 2008)'
_computing_structure_solution 'SHELXT 2018/2 (Sheldrick, 2018)'
_diffrn_ambient_temperature 296.00
_diffrn_detector 'Hybrid Pixel Array Detector'
_diffrn_detector_area_resol_mean 10.0000
_diffrn_detector_type HyPix
_diffrn_measured_fraction_theta_full 0.997
_diffrn_measured_fraction_theta_max 0.983
_diffrn_measurement_details
;
List of Runs (angles in degrees, time in seconds):

  # Type    Start    End  Width  t~exp~   \w     \q     \k     \f   Frames
#--------------------------------------------------------------------------
  1  \w   -100.00  -5.00   0.50    0.05    --  -39.95 -77.00   0.00  190
  2  \w    -63.00  35.00   0.50    0.05    --  -39.95  57.00 150.00  196
  3  \w    -25.00  44.00   0.50    0.05    --  -39.95  19.00  60.00  138
  4  \w   -104.00 -56.00   0.50    0.05    --  -39.95-178.00-150.00   96
  5  \w    -26.00  46.00   0.50    0.05    --  -39.95  19.00 120.00  144
  6  \w     64.00 123.00   0.50    0.05    --   39.95 178.00 -60.00  118
  7  \w    -18.00  21.00   0.50    0.05    --   39.95 -19.00 -90.00   78
  8  \w    -86.00 -36.00   0.50    0.20    --  -94.50 125.00  30.00  100
  9  \w    -55.00 -26.00   0.50    0.20    --  -94.50  61.00-150.00   58
 10  \w   -177.00 -58.00   0.50    0.20    --  -94.50 -30.00 120.00  238
 11  \w    -71.00 -37.00   0.50    0.20    --  -94.50  61.00  30.00   68
 12  \w   -118.00 -83.00   0.50    0.20    --  -94.50 -94.00-120.00   70
 13  \w   -168.00-142.00   0.50    0.20    --  -94.50 -94.00-120.00   52
 14  \w    -51.00 -15.00   0.50    0.20    --  -94.50  45.00 -90.00   72
 15  \w    -56.00 -19.00   0.50    0.20    --  -94.50  61.00 120.00   74
 16  \w     34.00  59.00   0.50    0.20    --  108.87 -77.00-150.00   50
 17  \w     93.00 120.00   0.50    0.20    --  108.87   0.00-150.00   54
 18  \w     31.00  68.00   0.50    0.20    --  108.87   0.00-150.00   74
 19  \w     38.00  71.00   0.50    0.20    --  108.87 -61.00-150.00   66
 20  \w     31.00  57.00   0.50    0.20    --  108.87 -94.00   0.00   52
 21  \w     37.00  95.00   0.50    0.20    --  108.87 -77.00  90.00  116
 22  \w     29.00  61.00   0.50    0.20    --  108.87-102.00 -34.46   64
 23  \w     73.00 111.00   0.50    0.20    --  108.87-125.00   0.00   76
 24  \w     69.00 103.00   0.50    0.20    --  108.87 -94.00   0.00   68
 25  \w     39.00 106.00   0.50    0.20    --  108.87-125.00 -30.00  134
 26  \w     34.00  62.00   0.50    0.20    --  108.87 -61.00  30.00   56
 27  \w     35.00  64.00   0.50    0.20    --  108.87 -77.00-180.00   58
 28  \w     29.00  86.00   0.50    0.20    --  108.87   0.00   0.00  114
 29  \w    124.00 177.00   0.50    0.20    --  108.87   0.00-150.00  106
 30  \w     71.00 110.00   0.50    0.20    --  108.87-125.00-120.00   78
 31  \w     72.00  97.00   0.50    0.20    --  108.87 -94.00 150.00   50
 32  \w     34.00  59.00   0.50    0.20    --  108.87 -61.00 150.00   50
 33  \w     34.00  62.00   0.50    0.20    --  108.87 -94.00 150.00   56
 34  \w     81.00 106.00   0.50    0.20    --  108.87 -77.00 -30.00   50
 35  \w     35.00  62.00   0.50    0.20    --  108.87 -77.00 -30.00   54
 36  \w    120.00 165.00   0.50    0.20    --  108.87  45.00  30.00   90
 37  \w     51.00  77.00   0.50    0.20    --  108.87 -94.00 -90.00   52
 38  \w     83.00 111.00   0.50    0.20    --  108.87-125.00-180.00   56
 39  \w     80.00 111.00   0.50    0.20    --  108.87  45.00  30.00   62
 40  \w     99.00 178.00   0.50    0.20    --  108.87   0.00   0.00  158
 41  \w     77.00 103.00   0.50    0.20    --  108.87 -94.00  90.00   52
 42  \w     81.00 106.00   0.50    0.20    --  108.87 -77.00-180.00   50
 43  \w     31.00  56.00   0.50    0.20    --  108.87 -94.00  90.00   50
 44  \w     82.00 107.00   0.50    0.20    --  108.87-102.00 -34.46   50
 45  \w     86.00 111.00   0.50    0.20    --  108.87-125.00 -60.00   50
 46  \w     42.00  68.00   0.50    0.20    --  108.87-125.00   0.00   52
 47  \w     76.00  96.00   0.50    0.20    --  108.87-104.00  57.97   40
;
_diffrn_measurement_device 'four-circle diffractometer'
_diffrn_measurement_device_type 'XtaLAB Synergy, Dualflex, HyPix'
_diffrn_measurement_method '\w scans'
_diffrn_orient_matrix_type 'CrysAlisPro convention (1999,Acta A55,543-557)'
_diffrn_orient_matrix_UB_11 -0.0537246000
_diffrn_orient_matrix_UB_12 -0.0285343000
_diffrn_orient_matrix_UB_13 0.0368967000
_diffrn_orient_matrix_UB_21 0.0336468000
_diffrn_orient_matrix_UB_22 -0.1016788000
_diffrn_orient_matrix_UB_23 -0.0028080000
_diffrn_orient_matrix_UB_31 0.0809301000
_diffrn_orient_matrix_UB_32 0.0232570000
_diffrn_orient_matrix_UB_33 0.0329191000
_diffrn_radiation_monochromator mirror
_diffrn_radiation_probe x-ray
_diffrn_radiation_type 'Cu K\a'
_diffrn_radiation_wavelength 1.54184
_diffrn_reflns_av_R_equivalents 0.1281
_diffrn_reflns_av_unetI/netI 0.0824
_diffrn_reflns_Laue_measured_fraction_full 0.997
_diffrn_reflns_Laue_measured_fraction_max 0.983
_diffrn_reflns_limit_h_max 18
_diffrn_reflns_limit_h_min -17
_diffrn_reflns_limit_k_max 17
_diffrn_reflns_limit_k_min -17
_diffrn_reflns_limit_l_max 38
_diffrn_reflns_limit_l_min -38
_diffrn_reflns_number 33243
_diffrn_reflns_point_group_measured_fraction_full 0.997
_diffrn_reflns_point_group_measured_fraction_max 0.983
_diffrn_reflns_theta_full 67.684
_diffrn_reflns_theta_max 74.000
_diffrn_reflns_theta_min 2.842
_diffrn_source 'micro-focus sealed X-ray tube'
_diffrn_source_type 'PhotonJet (Cu) X-ray Source'
_exptl_absorpt_coefficient_mu 6.705
_exptl_absorpt_correction_T_max 1.00000
_exptl_absorpt_correction_T_min 0.24162
_exptl_absorpt_correction_type multi-scan
_exptl_absorpt_process_details
;
CrysAlisPro 1.171.41.49a (Rigaku Oxford Diffraction, 2019)
Empirical absorption correction using spherical harmonics,
 implemented in SCALE3 ABSPACK scaling algorithm.
;
_exptl_crystal_density_diffrn 1.506
_exptl_crystal_description block
_exptl_crystal_F_000 3072
_exptl_crystal_size_max 0.15
_exptl_crystal_size_mid 0.13
_exptl_crystal_size_min 0.12
_refine_diff_density_max 0.869
_refine_diff_density_min -1.846
_refine_diff_density_rms 0.201
_refine_ls_extinction_method none
_refine_ls_goodness_of_fit_ref 1.036
_refine_ls_hydrogen_treatment constr
_refine_ls_matrix_type full
_refine_ls_number_parameters 345
_refine_ls_number_reflns 6675
_refine_ls_number_restraints 194
_refine_ls_restrained_S_all 1.033
_refine_ls_R_factor_all 0.0839
_refine_ls_R_factor_gt 0.0768
_refine_ls_shift/su_max 0.002
_refine_ls_shift/su_mean 0.000
_refine_ls_structure_factor_coef Fsqd
_refine_ls_weighting_details 'w=1/[\s^2^(Fo^2^)+(0.1568P)^2^] where P=(Fo^2^+2Fc^2^)/3'
_refine_ls_weighting_scheme calc
_refine_ls_wR_factor_gt 0.2031
_refine_ls_wR_factor_ref 0.2144
_reflns_Friedel_coverage 0.000
_reflns_number_gt 5506
_reflns_number_total 6675
_reflns_threshold_expression 'I > 2\s(I)'
_cod_data_source_file d4mh01821d2.cif
_cod_data_source_block 26-1
_cod_database_code 1573731
_shelx_shelxl_version_number 2019/2
_chemical_oxdiff_formula 'C N H O'
_shelx_space_group_comment
;
The symmetry employed for this shelxl refinement is uniquely defined
by the following loop, which should always be used as a source of
symmetry information in preference to the above space-group names.
They are only intended as comments.
;
_shelx_estimated_absorpt_t_max 0.500
_shelx_estimated_absorpt_t_min 0.433
_olex2_refinement_description
;
1. Fixed Uiso
 At 1.2 times of:
  All C(H,H) groups
 At 1.5 times of:
  All C(H,H,H) groups
2. Restrained distances
 C5-C4 = C5A-C4A
 1.52 with sigma of 0.01
 C2-C1 = C2A-C1A
 1.52 with sigma of 0.01
 N1-C4 \\sim N1-C4A
 with sigma of 0.02
 C6-C5 \\sim C6A-C5A
 with sigma of 0.02
 C4-C5 \\sim C4A-C5A
 with sigma of 0.02
 N1-C5 \\sim N1-C5A
 with sigma of 0.04
 C6-C4 \\sim C6A-C4A
 with sigma of 0.04
 N1-C3 \\sim N1-C3A
 with sigma of 0.02
 C1-C2 \\sim C1A-C2A
 with sigma of 0.02
 C3-C2 \\sim C3A-C2A
 with sigma of 0.02
 N1-C2 \\sim N1-C2A
 with sigma of 0.04
 C1-C3 \\sim C1A-C3A
 with sigma of 0.04
 C2A-C1A \\sim C2-C1 \\sim C3-C2 \\sim C3A-C2A \\sim C5A-C4A \\sim C5-C4 \\sim
C6-C5 \\sim C6A-C5A
 with sigma of 0.02
3. Uiso/Uaniso restraints and constraints
N1 \\sim C6 \\sim C1 \\sim C3 \\sim C4 \\sim C5 \\sim C2 \\sim C4A \\sim C5A
\\sim C6A \\sim C3A \\sim C2A \\sim C1A: within 2A with sigma of 0.01 and sigma
for terminal atoms of 0.02 within 2A
4. Others
 Sof(C4A)=Sof(H4AA)=Sof(H4AB)=Sof(C5A)=Sof(H5AA)=Sof(H5AB)=Sof(C6A)=Sof(H6AA)=
 Sof(H6AB)=Sof(H6AC)=Sof(C3A)=Sof(H3AA)=Sof(H3AB)=Sof(C2A)=Sof(H2AA)=Sof(H2AB)=
 Sof(C1A)=Sof(H1AA)=Sof(H1AB)=Sof(H1AC)=1-FVAR(1)
 Sof(C6)=Sof(H6A)=Sof(H6B)=Sof(H6C)=Sof(C1)=Sof(H1A)=Sof(H1B)=Sof(H1C)=Sof(C3)=
 Sof(H3A)=Sof(H3B)=Sof(C4)=Sof(H4A)=Sof(H4B)=Sof(C5)=Sof(H5A)=Sof(H5B)=Sof(C2)=
 Sof(H2A)=Sof(H2B)=FVAR(1)
5.a Riding coordinates:
 C7(H7A,H7B,H7C)
5.b Secondary CH2 refined with riding coordinates:
 C15(H15A,H15B), C21(H21A,H21B), C9(H9A,H9B), C20(H20A,H20B), C22(H22A,H22B),
 C10(H10A,H10B), C16(H16A,H16B), C14(H14A,H14B), C17(H17A,H17B), C23(H23A,H23B),
  C8(H8A,H8B), C11(H11A,H11B), C3(H3A,H3B), C4(H4A,H4B), C5(H5A,H5B), C2(H2A,
 H2B), C4A(H4AA,H4AB), C5A(H5AA,H5AB), C3A(H3AA,H3AB), C2A(H2AA,H2AB)
5.c Idealised Me refined as rotating group:
 C13(H13A,H13B,H13C), C18(H18A,H18B,H18C), C12(H12A,H12B,H12C), C19(H19A,H19B,
 H19C), C24(H24A,H24B,H24C), C6(H6A,H6B,H6C), C1(H1A,H1B,H1C), C6A(H6AA,H6AB,
 H6AC), C1A(H1AA,H1AB,H1AC)
;
_olex2_submission_special_instructions 'No special instructions were received'
_oxdiff_exptl_absorpt_empirical_details
;
Empirical correction (ABSPACK) includes:
- Absorption correction using spherical harmonics
- Frame scaling
;
_oxdiff_exptl_absorpt_empirical_full_max 7.607
_oxdiff_exptl_absorpt_empirical_full_min 0.239

loop_
_space_group_symop_operation_xyz
'x, y, z'
'-x+1/2, y, -z'
'x+1/2, y+1/2, z+1/2'
'-x+1, y+1/2, -z+1/2'
'-x, -y, -z'
'x-1/2, -y, z'
'-x+1/2, -y+1/2, -z+1/2'
'x, -y+1/2, z+1/2'

loop_
_atom_site_label
_atom_site_type_symbol
_atom_site_fract_x
_atom_site_fract_y
_atom_site_fract_z
_atom_site_U_iso_or_equiv
_atom_site_adp_type
_atom_site_occupancy
_atom_site_site_symmetry_order
_atom_site_calc_flag
_atom_site_refinement_flags_posn
_atom_site_refinement_flags_adp
_atom_site_refinement_flags_occupancy
_atom_site_disorder_assembly
_atom_site_disorder_group
Br3 Br 0.57812(4) 0.33879(4) 0.92095(2) 0.0699(2) Uani 1 1 d . . . . .
Br1 Br 0.53440(4) 0.19719(5) 0.80891(2) 0.0794(2) Uani 1 1 d . . . . .
Br4 Br 0.41144(4) 0.12242(5) 0.90851(2) 0.0801(2) Uani 1 1 d . . . . .
Zn1 Zn 0.47030(4) 0.25339(4) 0.87175(2) 0.0543(2) Uani 1 1 d . . . . .
Br2 Br 0.34945(5) 0.35620(5) 0.84589(2) 0.0809(2) Uani 1 1 d . . . . .
N3 N 0.250000 0.5920(3) 0.500000 0.0487(10) Uani 1 2 d S T P . .
N2 N 0.1589(2) 0.5134(2) 0.75359(12) 0.0486(7) Uani 1 1 d . . . . .
N1 N 0.250000 0.4173(4) 1.000000 0.0591(12) Uani 1 2 d DS TU P . .
C15 C 0.2463(3) 0.4686(3) 0.74426(14) 0.0532(9) Uani 1 1 d . . . . .
H15A H 0.279730 0.514740 0.729910 0.064 Uiso 1 1 calc R U . . .
H15B H 0.280877 0.453910 0.771501 0.064 Uiso 1 1 calc R U . . .
C21 C 0.1730(3) 0.6547(3) 0.50813(14) 0.0535(9) Uani 1 1 d . . . . .
H21A H 0.161915 0.697889 0.484186 0.064 Uiso 1 1 calc R U . . .
H21B H 0.190975 0.691678 0.533662 0.064 Uiso 1 1 calc R U . . .
C9 C 0.1078(3) 0.4445(3) 0.77789(16) 0.0588(10) Uani 1 1 d . . . . .
H9A H 0.146403 0.423488 0.802994 0.071 Uiso 1 1 calc R U . . .
H9B H 0.093528 0.390192 0.759740 0.071 Uiso 1 1 calc R U . . .
C20 C 0.0861(4) 0.6057(4) 0.5141(2) 0.0717(13) Uani 1 1 d . . . . .
H20A H 0.065011 0.571384 0.488153 0.086 Uiso 1 1 calc R U . . .
H20B H 0.096060 0.561061 0.537545 0.086 Uiso 1 1 calc R U . . .
C22 C 0.2243(3) 0.5284(3) 0.46118(16) 0.0582(10) Uani 1 1 d . . . . .
H22A H 0.275296 0.489430 0.457013 0.070 Uiso 1 1 calc R U . . .
H22B H 0.176767 0.487049 0.467917 0.070 Uiso 1 1 calc R U . . .
C13 C 0.3326(4) 0.3445(4) 0.71249(18) 0.0709(13) Uani 1 1 d . . . . .
H13A H 0.328829 0.288048 0.695671 0.106 Uiso 1 1 calc R U . . .
H13B H 0.363369 0.331774 0.740452 0.106 Uiso 1 1 calc R U . . .
H13C H 0.364690 0.391392 0.698447 0.106 Uiso 1 1 calc R U . . .
C10 C 0.1015(3) 0.5394(4) 0.71222(17) 0.0624(11) Uani 1 1 d . . . . .
H10A H 0.083481 0.481984 0.697004 0.075 Uiso 1 1 calc R U . . .
H10B H 0.047807 0.569721 0.719676 0.075 Uiso 1 1 calc R U . . .
C16 C 0.1830(3) 0.6018(3) 0.77972(17) 0.0611(11) Uani 1 1 d . . . . .
H16A H 0.130443 0.641466 0.778149 0.073 Uiso 1 1 calc R U . . .
H16B H 0.228048 0.635631 0.766180 0.073 Uiso 1 1 calc R U . . .
C14 C 0.2391(4) 0.3801(4) 0.71707(17) 0.0647(11) Uani 1 1 d . . . . .
H14A H 0.207723 0.393600 0.688932 0.078 Uiso 1 1 calc R U . . .
H14B H 0.205814 0.332576 0.730676 0.078 Uiso 1 1 calc R U . . .
C18 C 0.2572(4) 0.6768(4) 0.8461(2) 0.0779(15) Uani 1 1 d . . . . .
H18A H 0.303572 0.697720 0.829801 0.117 Uiso 1 1 calc R U . . .
H18B H 0.281697 0.665594 0.875320 0.117 Uiso 1 1 calc R U . . .
H18C H 0.211691 0.724041 0.845433 0.117 Uiso 1 1 calc R U . . .
C12 C 0.0734(6) 0.6313(5) 0.6454(2) 0.090(2) Uani 1 1 d . . . . .
H12A H 0.101914 0.661535 0.623201 0.135 Uiso 1 1 calc R U . . .
H12B H 0.031815 0.673794 0.656063 0.135 Uiso 1 1 calc R U . . .
H12C H 0.042312 0.576463 0.633842 0.135 Uiso 1 1 calc R U . . .
C17 C 0.2174(4) 0.5876(4) 0.82694(18) 0.0684(12) Uani 1 1 d . . . . .
H17A H 0.168677 0.567961 0.842568 0.082 Uiso 1 1 calc R U . . .
H17B H 0.262218 0.538503 0.829550 0.082 Uiso 1 1 calc R U . . .
C19 C 0.0164(4) 0.6761(5) 0.5238(2) 0.0819(16) Uani 1 1 d . . . . .
H19A H 0.005461 0.719223 0.500227 0.123 Uiso 1 1 calc R U . . .
H19B H 0.037332 0.709959 0.549494 0.123 Uiso 1 1 calc R U . . .
H19C H -0.037864 0.643844 0.527833 0.123 Uiso 1 1 calc R U . . .
C23 C 0.1941(5) 0.5774(4) 0.41938(17) 0.0745(14) Uani 1 1 d . . . . .
H23A H 0.243369 0.612473 0.409872 0.089 Uiso 1 1 calc R U . . .
H23B H 0.146466 0.621062 0.423358 0.089 Uiso 1 1 calc R U . . .
C8 C 0.0219(4) 0.4820(5) 0.7926(3) 0.0844(16) Uani 1 1 d . . . . .
H8A H 0.034599 0.537950 0.809805 0.101 Uiso 1 1 calc R U . . .
H8B H -0.019406 0.498798 0.767680 0.101 Uiso 1 1 calc R U . . .
C11 C 0.1440(5) 0.6026(6) 0.6821(2) 0.091(2) Uani 1 1 d . . . . .
H11A H 0.192556 0.570015 0.670673 0.109 Uiso 1 1 calc R U . . .
H11B H 0.167975 0.657891 0.697338 0.109 Uiso 1 1 calc R U . . .
C24 C 0.1613(5) 0.5044(6) 0.3858(2) 0.096(2) Uani 1 1 d . . . . .
H24A H 0.148491 0.534258 0.358266 0.144 Uiso 1 1 calc R U . . .
H24B H 0.108128 0.475273 0.393625 0.144 Uiso 1 1 calc R U . . .
H24C H 0.206576 0.457565 0.384195 0.144 Uiso 1 1 calc R U . . .
C6 C 0.4169(15) 0.5557(14) 0.9368(6) 0.080(4) Uani 0.489(7) 1 d D U P A 1
H6A H 0.377945 0.572239 0.911515 0.120 Uiso 0.489(7) 1 calc R U P A 1
H6B H 0.475099 0.541360 0.929011 0.120 Uiso 0.489(7) 1 calc R U P A 1
H6C H 0.421111 0.607412 0.956612 0.120 Uiso 0.489(7) 1 calc R U P A 1
C1 C 0.143(2) 0.2792(16) 0.8988(9) 0.099(5) Uani 0.489(7) 1 d D U P A 1
H1A H 0.107711 0.299708 0.872979 0.148 Uiso 0.489(7) 1 calc R U P A 1
H1B H 0.107279 0.239461 0.914852 0.148 Uiso 0.489(7) 1 calc R U P A 1
H1C H 0.193704 0.244893 0.891538 0.148 Uiso 0.489(7) 1 calc R U P A 1
C7 C -0.0192(7) 0.4101(8) 0.8182(4) 0.138(4) Uani 1 1 d . . . . .
H7A H 0.021313 0.394782 0.843135 0.208 Uiso 1 1 d R U . . .
H7B H -0.073687 0.434082 0.826955 0.208 Uiso 1 1 d R U . . .
H7C H -0.031617 0.354742 0.801055 0.208 Uiso 1 1 d R U . . .
C3 C 0.2311(9) 0.3397(9) 0.9663(4) 0.074(2) Uani 0.489(7) 1 d D U P A 1
H3A H 0.287919 0.317395 0.958722 0.089 Uiso 0.489(7) 1 calc R U P A 1
H3B H 0.203374 0.287823 0.979861 0.089 Uiso 0.489(7) 1 calc R U P A 1
C4 C 0.2974(7) 0.4977(9) 0.9782(4) 0.071(2) Uani 0.489(7) 1 d D U P A 1
H4A H 0.254717 0.525384 0.956249 0.085 Uiso 0.489(7) 1 calc R U P A 1
H4B H 0.313658 0.545760 0.999616 0.085 Uiso 0.489(7) 1 calc R U P A 1
C5 C 0.3804(7) 0.4717(9) 0.9576(4) 0.080(2) Uani 0.489(7) 1 d D U P A 1
H5A H 0.425241 0.446823 0.979319 0.096 Uiso 0.489(7) 1 calc R U P A 1
H5B H 0.365719 0.423253 0.936165 0.096 Uiso 0.489(7) 1 calc R U P A 1
C2 C 0.1736(10) 0.3631(10) 0.9256(4) 0.085(3) Uani 0.489(7) 1 d D U P A 1
H2A H 0.206634 0.404405 0.908528 0.103 Uiso 0.489(7) 1 calc R U P A 1
H2B H 0.121616 0.397272 0.932704 0.103 Uiso 0.489(7) 1 calc R U P A 1
C4A C 0.3371(7) 0.4555(8) 0.9874(3) 0.067(2) Uani 0.511(7) 1 d D U P A 2
H4AA H 0.372192 0.403198 0.978755 0.081 Uiso 0.511(7) 1 calc R U P A 2
H4AB H 0.370009 0.483617 1.012601 0.081 Uiso 0.511(7) 1 calc R U P A 2
C5A C 0.3288(8) 0.5276(9) 0.9515(3) 0.076(2) Uani 0.511(7) 1 d D U P A 2
H5AA H 0.306916 0.498031 0.924370 0.091 Uiso 0.511(7) 1 calc R U P A 2
H5AB H 0.287304 0.576558 0.957386 0.091 Uiso 0.511(7) 1 calc R U P A 2
C6A C 0.4199(14) 0.5685(17) 0.9490(6) 0.087(5) Uani 0.511(7) 1 d D U P A 2
H6AA H 0.414846 0.622738 0.930659 0.130 Uiso 0.511(7) 1 calc R U P A 2
H6AB H 0.457139 0.522576 0.937423 0.130 Uiso 0.511(7) 1 calc R U P A 2
H6AC H 0.445813 0.586340 0.977239 0.130 Uiso 0.511(7) 1 calc R U P A 2
C3A C 0.1874(9) 0.3801(9) 0.9632(4) 0.081(2) Uani 0.511(7) 1 d D U P A 2
H3AA H 0.132010 0.361665 0.973797 0.097 Uiso 0.511(7) 1 calc R U P A 2
H3AB H 0.173707 0.430022 0.942390 0.097 Uiso 0.511(7) 1 calc R U P A 2
C2A C 0.2235(10) 0.2980(10) 0.9409(4) 0.093(3) Uani 0.511(7) 1 d D U P A 2
H2AA H 0.234010 0.246923 0.961387 0.112 Uiso 0.511(7) 1 calc R U P A 2
H2AB H 0.280615 0.315398 0.931847 0.112 Uiso 0.511(7) 1 calc R U P A 2
C1A C 0.1639(18) 0.263(2) 0.9026(8) 0.098(5) Uani 0.511(7) 1 d D U P A 2
H1AA H 0.199070 0.231740 0.883361 0.148 Uiso 0.511(7) 1 calc R U P A 2
H1AB H 0.133817 0.315781 0.888039 0.148 Uiso 0.511(7) 1 calc R U P A 2
H1AC H 0.120675 0.220806 0.911796 0.148 Uiso 0.511(7) 1 calc R U P A 2

loop_
_atom_site_aniso_label
_atom_site_aniso_U_11
_atom_site_aniso_U_22
_atom_site_aniso_U_33
_atom_site_aniso_U_23
_atom_site_aniso_U_13
_atom_site_aniso_U_12
Br3 0.0745(4) 0.0710(4) 0.0596(3) -0.0046(2) -0.0122(2) -0.0145(2)
Br1 0.0838(4) 0.0863(4) 0.0684(4) -0.0175(3) 0.0107(3) -0.0323(3)
Br4 0.0817(4) 0.0728(4) 0.0825(4) 0.0322(3) -0.0040(3) -0.0196(3)
Zn1 0.0580(4) 0.0523(4) 0.0494(3) 0.0095(2) -0.0078(2) -0.0090(2)
Br2 0.0860(4) 0.0766(4) 0.0744(4) 0.0210(3) -0.0155(3) 0.0151(3)
N3 0.054(3) 0.044(2) 0.047(2) 0.000 -0.0003(19) 0.000
N2 0.0466(17) 0.0407(16) 0.0561(17) 0.0064(14) -0.0041(13) 0.0011(13)
N1 0.057(3) 0.063(3) 0.054(2) 0.000 -0.009(2) 0.000
C15 0.049(2) 0.052(2) 0.057(2) 0.0101(18) -0.0002(16) 0.0035(17)
C21 0.061(2) 0.049(2) 0.050(2) 0.0016(16) 0.0035(18) 0.0098(17)
C9 0.056(2) 0.052(2) 0.068(3) 0.005(2) 0.0064(19) -0.0013(19)
C20 0.062(3) 0.077(3) 0.077(3) 0.005(3) 0.012(2) 0.006(2)
C22 0.055(2) 0.051(2) 0.065(3) -0.0136(19) -0.0042(19) -0.0017(18)
C13 0.080(3) 0.074(3) 0.060(3) -0.003(2) 0.015(2) 0.014(3)
C10 0.059(2) 0.057(3) 0.067(3) 0.014(2) -0.014(2) 0.000(2)
C16 0.061(3) 0.044(2) 0.075(3) -0.003(2) -0.002(2) 0.0009(18)
C14 0.065(3) 0.066(3) 0.062(3) -0.007(2) 0.003(2) 0.005(2)
C18 0.070(3) 0.070(3) 0.089(4) -0.021(3) -0.009(3) 0.003(3)
C12 0.112(5) 0.075(4) 0.074(4) 0.018(3) -0.028(3) -0.001(3)
C17 0.074(3) 0.059(3) 0.069(3) -0.008(2) -0.003(2) 0.004(2)
C19 0.068(3) 0.104(4) 0.076(3) 0.008(3) 0.018(3) 0.018(3)
C23 0.087(4) 0.077(3) 0.055(3) -0.017(2) -0.009(2) 0.007(3)
C8 0.063(3) 0.083(4) 0.109(5) 0.006(3) 0.022(3) 0.001(3)
C11 0.082(4) 0.103(5) 0.080(4) 0.042(3) -0.018(3) -0.014(3)
C24 0.091(4) 0.116(5) 0.074(4) -0.034(4) -0.018(3) 0.011(4)
C6 0.078(7) 0.096(8) 0.069(9) -0.009(7) 0.022(6) -0.013(6)
C1 0.096(11) 0.122(10) 0.076(8) -0.017(8) -0.002(7) -0.011(9)
C7 0.106(6) 0.133(7) 0.193(10) 0.055(7) 0.089(7) 0.016(5)
C3 0.074(5) 0.081(5) 0.064(4) -0.024(4) -0.006(4) -0.006(4)
C4 0.062(4) 0.082(5) 0.067(4) 0.000(4) -0.004(4) -0.010(4)
C5 0.072(5) 0.095(5) 0.072(4) 0.006(4) 0.002(4) -0.011(4)
C2 0.082(5) 0.103(6) 0.067(4) -0.024(4) -0.011(4) -0.005(5)
C4A 0.057(4) 0.079(5) 0.064(4) 0.010(4) -0.005(3) -0.005(4)
C5A 0.069(4) 0.092(5) 0.066(4) 0.016(4) 0.000(4) -0.013(4)
C6A 0.087(7) 0.108(9) 0.066(8) 0.012(8) 0.014(7) -0.026(7)
C3A 0.078(5) 0.093(5) 0.067(4) -0.006(4) -0.009(4) -0.010(4)
C2A 0.097(6) 0.103(6) 0.077(5) -0.018(5) -0.003(5) -0.006(5)
C1A 0.093(11) 0.122(9) 0.079(8) -0.041(8) 0.001(7) -0.019(8)

loop_
_atom_type_symbol
_atom_type_description
_atom_type_scat_dispersion_real
_atom_type_scat_dispersion_imag
_atom_type_scat_source
C C 0.0181 0.0091 'International Tables Vol C Tables 4.2.6.8 and 6.1.1.4'
H H 0.0000 0.0000 'International Tables Vol C Tables 4.2.6.8 and 6.1.1.4'
Br Br -0.6763 1.2805 'International Tables Vol C Tables 4.2.6.8 and 6.1.1.4'
N N 0.0311 0.0180 'International Tables Vol C Tables 4.2.6.8 and 6.1.1.4'
Zn Zn -1.5491 0.6778 'International Tables Vol C Tables 4.2.6.8 and 6.1.1.4'

loop_
_geom_angle_atom_site_label_1
_geom_angle_atom_site_label_2
_geom_angle_atom_site_label_3
_geom_angle
_geom_angle_site_symmetry_1
_geom_angle_site_symmetry_3
_geom_angle_publ_flag
Br1 Zn1 Br3 112.25(3) . . ?
Br4 Zn1 Br3 109.90(3) . . ?
Br4 Zn1 Br1 109.52(3) . . ?
Br2 Zn1 Br3 109.53(3) . . ?
Br2 Zn1 Br1 106.59(3) . . ?
Br2 Zn1 Br4 108.97(3) . . ?
C21 N3 C21 107.5(5) 2_556 . ?
C21 N3 C22 110.2(3) . 2_556 ?
C21 N3 C22 110.8(3) . . ?
C21 N3 C22 110.2(3) 2_556 . ?
C21 N3 C22 110.8(3) 2_556 2_556 ?
C22 N3 C22 107.4(5) 2_556 . ?
C9 N2 C15 109.1(3) . . ?
C9 N2 C10 108.3(4) . . ?
C9 N2 C16 111.8(4) . . ?
C10 N2 C15 111.1(4) . . ?
C10 N2 C16 109.5(3) . . ?
C16 N2 C15 107.0(3) . . ?
C3 N1 C3 87.6(10) . 2_557 ?
C3 N1 C4 106.8(7) . . ?
C3 N1 C4 141.0(7) . 2_557 ?
C3 N1 C4 106.8(7) 2_557 2_557 ?
C3 N1 C4 141.0(7) 2_557 . ?
C4 N1 C4 84.7(9) 2_557 . ?
C4A N1 C4A 137.9(10) 2_557 . ?
C3A N1 C4A 80.7(6) 2_557 . ?
C3A N1 C4A 114.5(7) . . ?
C3A N1 C4A 114.5(7) 2_557 2_557 ?
C3A N1 C4A 80.7(6) . 2_557 ?
N2 C15 H15A 108.1 . . ?
N2 C15 H15B 108.1 . . ?
H15A C15 H15B 107.3 . . ?
C14 C15 N2 116.6(4) . . ?
C14 C15 H15A 108.1 . . ?
C14 C15 H15B 108.1 . . ?
N3 C21 H21A 108.2 . . ?
N3 C21 H21B 108.2 . . ?
N3 C21 C20 116.2(4) . . ?
H21A C21 H21B 107.4 . . ?
C20 C21 H21A 108.2 . . ?
C20 C21 H21B 108.2 . . ?
N2 C9 H9A 108.5 . . ?
N2 C9 H9B 108.5 . . ?
N2 C9 C8 115.3(4) . . ?
H9A C9 H9B 107.5 . . ?
C8 C9 H9A 108.5 . . ?
C8 C9 H9B 108.5 . . ?
C21 C20 H20A 109.5 . . ?
C21 C20 H20B 109.5 . . ?
H20A C20 H20B 108.1 . . ?
C19 C20 C21 110.6(5) . . ?
C19 C20 H20A 109.5 . . ?
C19 C20 H20B 109.5 . . ?
N3 C22 H22A 108.3 . . ?
N3 C22 H22B 108.3 . . ?
H22A C22 H22B 107.4 . . ?
C23 C22 N3 116.1(4) . . ?
C23 C22 H22A 108.3 . . ?
C23 C22 H22B 108.3 . . ?
H13A C13 H13B 109.5 . . ?
H13A C13 H13C 109.5 . . ?
H13B C13 H13C 109.5 . . ?
C14 C13 H13A 109.5 . . ?
C14 C13 H13B 109.5 . . ?
C14 C13 H13C 109.5 . . ?
N2 C10 H10A 108.3 . . ?
N2 C10 H10B 108.3 . . ?
H10A C10 H10B 107.4 . . ?
C11 C10 N2 116.1(4) . . ?
C11 C10 H10A 108.3 . . ?
C11 C10 H10B 108.3 . . ?
N2 C16 H16A 108.2 . . ?
N2 C16 H16B 108.2 . . ?
N2 C16 C17 116.5(4) . . ?
H16A C16 H16B 107.3 . . ?
C17 C16 H16A 108.2 . . ?
C17 C16 H16B 108.2 . . ?
C15 C14 C13 108.8(4) . . ?
C15 C14 H14A 109.9 . . ?
C15 C14 H14B 109.9 . . ?
C13 C14 H14A 109.9 . . ?
C13 C14 H14B 109.9 . . ?
H14A C14 H14B 108.3 . . ?
H18A C18 H18B 109.5 . . ?
H18A C18 H18C 109.5 . . ?
H18B C18 H18C 109.5 . . ?
C17 C18 H18A 109.5 . . ?
C17 C18 H18B 109.5 . . ?
C17 C18 H18C 109.5 . . ?
H12A C12 H12B 109.5 . . ?
H12A C12 H12C 109.5 . . ?
H12B C12 H12C 109.5 . . ?
C11 C12 H12A 109.5 . . ?
C11 C12 H12B 109.5 . . ?
C11 C12 H12C 109.5 . . ?
C16 C17 H17A 109.5 . . ?
C16 C17 H17B 109.5 . . ?
C18 C17 C16 110.6(5) . . ?
C18 C17 H17A 109.5 . . ?
C18 C17 H17B 109.5 . . ?
H17A C17 H17B 108.1 . . ?
C20 C19 H19A 109.5 . . ?
C20 C19 H19B 109.5 . . ?
C20 C19 H19C 109.5 . . ?
H19A C19 H19B 109.5 . . ?
H19A C19 H19C 109.5 . . ?
H19B C19 H19C 109.5 . . ?
C22 C23 H23A 109.9 . . ?
C22 C23 H23B 109.9 . . ?
C22 C23 C24 109.0(5) . . ?
H23A C23 H23B 108.3 . . ?
C24 C23 H23A 109.9 . . ?
C24 C23 H23B 109.9 . . ?
C9 C8 H8A 109.6 . . ?
C9 C8 H8B 109.6 . . ?
H8A C8 H8B 108.1 . . ?
C7 C8 C9 110.2(6) . . ?
C7 C8 H8A 109.6 . . ?
C7 C8 H8B 109.6 . . ?
C10 C11 C12 108.8(6) . . ?
C10 C11 H11A 109.9 . . ?
C10 C11 H11B 109.9 . . ?
C12 C11 H11A 109.9 . . ?
C12 C11 H11B 109.9 . . ?
H11A C11 H11B 108.3 . . ?
C23 C24 H24A 109.5 . . ?
C23 C24 H24B 109.5 . . ?
C23 C24 H24C 109.5 . . ?
H24A C24 H24B 109.5 . . ?
H24A C24 H24C 109.5 . . ?
H24B C24 H24C 109.5 . . ?
H6A C6 H6B 109.5 . . ?
H6A C6 H6C 109.5 . . ?
H6B C6 H6C 109.5 . . ?
C5 C6 H6A 109.5 . . ?
C5 C6 H6B 109.5 . . ?
C5 C6 H6C 109.5 . . ?
H1A C1 H1B 109.5 . . ?
H1A C1 H1C 109.5 . . ?
H1B C1 H1C 109.5 . . ?
C2 C1 H1A 109.5 . . ?
C2 C1 H1B 109.5 . . ?
C2 C1 H1C 109.5 . . ?
C8 C7 H7A 109.4 . . ?
C8 C7 H7B 109.6 . . ?
C8 C7 H7C 109.5 . . ?
H7A C7 H7B 109.4 . . ?
H7A C7 H7C 109.5 . . ?
H7B C7 H7C 109.5 . . ?
N1 C3 H3A 107.8 . . ?
N1 C3 H3B 107.8 . . ?
H3A C3 H3B 107.1 . . ?
C2 C3 N1 118.0(9) . . ?
C2 C3 H3A 107.8 . . ?
C2 C3 H3B 107.8 . . ?
N1 C4 H4A 108.1 . . ?
N1 C4 H4B 108.1 . . ?
H4A C4 H4B 107.3 . . ?
C5 C4 N1 116.8(9) . . ?
C5 C4 H4A 108.1 . . ?
C5 C4 H4B 108.1 . . ?
C6 C5 C4 110.6(12) . . ?
C6 C5 H5A 109.5 . . ?
C6 C5 H5B 109.5 . . ?
C4 C5 H5A 109.5 . . ?
C4 C5 H5B 109.5 . . ?
H5A C5 H5B 108.1 . . ?
C1 C2 H2A 108.7 . . ?
C1 C2 H2B 108.7 . . ?
C3 C2 C1 114.2(14) . . ?
C3 C2 H2A 108.7 . . ?
C3 C2 H2B 108.7 . . ?
H2A C2 H2B 107.6 . . ?
N1 C4A H4AA 108.3 . . ?
N1 C4A H4AB 108.3 . . ?
N1 C4A C5A 115.9(8) . . ?
H4AA C4A H4AB 107.4 . . ?
C5A C4A H4AA 108.3 . . ?
C5A C4A H4AB 108.3 . . ?
C4A C5A H5AA 110.2 . . ?
C4A C5A H5AB 110.2 . . ?
H5AA C5A H5AB 108.5 . . ?
C6A C5A C4A 107.7(11) . . ?
C6A C5A H5AA 110.2 . . ?
C6A C5A H5AB 110.2 . . ?
C5A C6A H6AA 109.5 . . ?
C5A C6A H6AB 109.5 . . ?
C5A C6A H6AC 109.5 . . ?
H6AA C6A H6AB 109.5 . . ?
H6AA C6A H6AC 109.5 . . ?
H6AB C6A H6AC 109.5 . . ?
N1 C3A C4A 50.0(4) . 2_557 ?
N1 C3A H3AA 108.8 . . ?
N1 C3A H3AB 108.8 . . ?
C4A C3A H3AA 68.2 2_557 . ?
C4A C3A H3AB 94.8 2_557 . ?
H3AA C3A H3AB 107.7 . . ?
C2A C3A N1 113.7(9) . . ?
C2A C3A C4A 155.6(11) . 2_557 ?
C2A C3A H3AA 108.8 . . ?
C2A C3A H3AB 108.8 . . ?
C3A C2A H2AA 108.7 . . ?
C3A C2A H2AB 108.7 . . ?
C3A C2A C1A 114.3(13) . . ?
H2AA C2A H2AB 107.6 . . ?
C1A C2A H2AA 108.7 . . ?
C1A C2A H2AB 108.7 . . ?
C2A C1A H1AA 109.5 . . ?
C2A C1A H1AB 109.5 . . ?
C2A C1A H1AC 109.5 . . ?
H1AA C1A H1AB 109.5 . . ?
H1AA C1A H1AC 109.5 . . ?
H1AB C1A H1AC 109.5 . . ?

loop_
_geom_bond_atom_site_label_1
_geom_bond_atom_site_label_2
_geom_bond_distance
_geom_bond_site_symmetry_2
_geom_bond_publ_flag
Br3 Zn1 2.4338(8) . ?
Br1 Zn1 2.4257(9) . ?
Br4 Zn1 2.4146(7) . ?
Zn1 Br2 2.4055(8) . ?
N3 C21 1.510(5) . ?
N3 C21 1.510(5) 2_556 ?
N3 C22 1.529(5) . ?
N3 C22 1.529(5) 2_556 ?
N2 C15 1.523(5) . ?
N2 C9 1.507(6) . ?
N2 C10 1.519(5) . ?
N2 C16 1.522(6) . ?
N1 C3 1.531(10) . ?
N1 C3 1.531(10) 2_557 ?
N1 C4 1.550(11) . ?
N1 C4 1.550(11) 2_557 ?
N1 C4A 1.516(9) . ?
N1 C4A 1.516(9) 2_557 ?
N1 C3A 1.501(10) . ?
N1 C3A 1.501(10) 2_557 ?
C15 H15A 0.9700 . ?
C15 H15B 0.9700 . ?
C15 C14 1.518(7) . ?
C21 H21A 0.9700 . ?
C21 H21B 0.9700 . ?
C21 C20 1.515(7) . ?
C9 H9A 0.9700 . ?
C9 H9B 0.9700 . ?
C9 C8 1.521(8) . ?
C20 H20A 0.9700 . ?
C20 H20B 0.9700 . ?
C20 C19 1.509(8) . ?
C22 H22A 0.9700 . ?
C22 H22B 0.9700 . ?
C22 C23 1.506(8) . ?
C13 H13A 0.9600 . ?
C13 H13B 0.9600 . ?
C13 H13C 0.9600 . ?
C13 C14 1.522(8) . ?
C10 H10A 0.9700 . ?
C10 H10B 0.9700 . ?
C10 C11 1.499(8) . ?
C16 H16A 0.9700 . ?
C16 H16B 0.9700 . ?
C16 C17 1.523(8) . ?
C14 H14A 0.9700 . ?
C14 H14B 0.9700 . ?
C18 H18A 0.9600 . ?
C18 H18B 0.9600 . ?
C18 H18C 0.9600 . ?
C18 C17 1.500(8) . ?
C12 H12A 0.9600 . ?
C12 H12B 0.9600 . ?
C12 H12C 0.9600 . ?
C12 C11 1.530(8) . ?
C17 H17A 0.9700 . ?
C17 H17B 0.9700 . ?
C19 H19A 0.9600 . ?
C19 H19B 0.9600 . ?
C19 H19C 0.9600 . ?
C23 H23A 0.9700 . ?
C23 H23B 0.9700 . ?
C23 C24 1.522(8) . ?
C8 H8A 0.9700 . ?
C8 H8B 0.9700 . ?
C8 C7 1.480(10) . ?
C11 H11A 0.9700 . ?
C11 H11B 0.9700 . ?
C24 H24A 0.9600 . ?
C24 H24B 0.9600 . ?
C24 H24C 0.9600 . ?
C6 H6A 0.9600 . ?
C6 H6B 0.9600 . ?
C6 H6C 0.9600 . ?
C6 C5 1.498(14) . ?
C1 H1A 0.9600 . ?
C1 H1B 0.9600 . ?
C1 H1C 0.9600 . ?
C1 C2 1.503(8) . ?
C7 H7A 0.9604 . ?
C7 H7B 0.9600 . ?
C7 H7C 0.9596 . ?
C3 H3A 0.9700 . ?
C3 H3B 0.9700 . ?
C3 C2 1.496(12) . ?
C4 H4A 0.9700 . ?
C4 H4B 0.9700 . ?
C4 C5 1.519(8) . ?
C5 H5A 0.9700 . ?
C5 H5B 0.9700 . ?
C2 H2A 0.9700 . ?
C2 H2B 0.9700 . ?
C4A H4AA 0.9700 . ?
C4A H4AB 0.9700 . ?
C4A C5A 1.518(8) . ?
C5A H5AA 0.9700 . ?
C5A H5AB 0.9700 . ?
C5A C6A 1.503(14) . ?
C6A H6AA 0.9600 . ?
C6A H6AB 0.9600 . ?
C6A H6AC 0.9600 . ?
C3A H3AA 0.9700 . ?
C3A H3AB 0.9700 . ?
C3A C2A 1.496(13) . ?
C2A H2AA 0.9700 . ?
C2A H2AB 0.9700 . ?
C2A C1A 1.498(8) . ?
C1A H1AA 0.9600 . ?
C1A H1AB 0.9600 . ?
C1A H1AC 0.9600 . ?
